data_7115575
loop_
_publ_author_name
'G. B. Deacon'
'F. Jaroschik'
'P. C. Junk'
'R. P. Kelly'

_publ_section_title
;
 A divalent heteroleptic lanthanoid fluoride complex stabilised by the
 tetraphenylcyclopentadienyl ligand, arising from C-F activation of
 pentafluorobenzene
;
_journal_name_full Chem.Commun.
_journal_page_first 10655
_journal_paper_doi 10.1039/C4cc04427D
_journal_volume 50
_journal_year 2014
_chemical_formula_moiety 'C74 H74 F2 O4 Yb2'
_chemical_formula_sum 'C74 H74 F2 O4 Yb2'
_chemical_formula_weight 1411.41
_space_group_IT_number 14
_space_group_name_Hall '-P 2yn'
_symmetry_cell_setting monoclinic
_symmetry_space_group_name_Hall '-P 2yn'
_symmetry_space_group_name_H-M 'P 1 21/n 1'
_atom_sites_solution_hydrogens geom
_atom_sites_solution_primary direct
_atom_sites_solution_secondary difmap
_audit_creation_method SHELXL-97
_audit_update_record
;
2014-06-06 # Formatted by publCIF
;
_cell_angle_alpha 90.00
_cell_angle_beta 95.132(2)
_cell_angle_gamma 90.00
_cell_formula_units_Z 2
_cell_length_a 12.9940(4)
_cell_length_b 12.4469(4)
_cell_length_c 18.4353(6)
_cell_measurement_reflns_used 9987
_cell_measurement_temperature 123(1)
_cell_measurement_theta_max 0
_cell_measurement_theta_min 0
_cell_volume 2969.68(16)
_computing_cell_refinement 'Bruker Apex2 v2.0 (Bruker AXS, 2005)'
_computing_data_collection 'Bruker Apex2 v2.0 (Bruker AXS, 2005)'
_computing_data_reduction 'Bruker Apex2 v2.0 (Bruker AXS, 2005)'
_computing_molecular_graphics 'X-Seed (Barbour, 2001)'
_computing_publication_material 'CIFTAB (Sheldrick, 1997)'
_computing_structure_refinement 'SHELXL-97 (Sheldrick, 1997)'
_computing_structure_solution 'SHELXS-97 (Sheldrick, 1990)'
_diffrn_ambient_temperature 123(1)
_diffrn_measured_fraction_theta_full 0.999
_diffrn_measured_fraction_theta_max 0.999
_diffrn_measurement_device_type 'Bruker X8 Apex II CCD'
_diffrn_measurement_method 'phi and omega scans'
_diffrn_radiation_monochromator graphite
_diffrn_radiation_source 'fine-focus sealed tube'
_diffrn_radiation_type MoK\a
_diffrn_radiation_wavelength 0.71073
_diffrn_reflns_av_R_equivalents 0.0576
_diffrn_reflns_av_sigmaI/netI 0.0404
_diffrn_reflns_limit_h_max 16
_diffrn_reflns_limit_h_min -16
_diffrn_reflns_limit_k_max 15
_diffrn_reflns_limit_k_min -16
_diffrn_reflns_limit_l_max 23
_diffrn_reflns_limit_l_min -23
_diffrn_reflns_number 41015
_diffrn_reflns_theta_full 27.50
_diffrn_reflns_theta_max 27.50
_diffrn_reflns_theta_min 2.46
_exptl_absorpt_coefficient_mu 3.188
_exptl_absorpt_correction_T_max 0.5029
_exptl_absorpt_correction_T_min 0.2986
_exptl_absorpt_correction_type multi-scan
_exptl_absorpt_process_details SADABS
_exptl_crystal_colour 'dark orange'
_exptl_crystal_density_diffrn 1.578
_exptl_crystal_density_method 'not measured'
_exptl_crystal_description 'rectangular prism'
_exptl_crystal_F_000 1416
_exptl_crystal_size_max 0.50
_exptl_crystal_size_mid 0.25
_exptl_crystal_size_min 0.25
_refine_diff_density_max 1.651
_refine_diff_density_min -0.882
_refine_diff_density_rms 0.105
_refine_ls_extinction_method none
_refine_ls_goodness_of_fit_ref 1.022
_refine_ls_hydrogen_treatment constr
_refine_ls_matrix_type full
_refine_ls_number_parameters 370
_refine_ls_number_reflns 6808
_refine_ls_number_restraints 0
_refine_ls_restrained_S_all 1.022
_refine_ls_R_factor_all 0.0357
_refine_ls_R_factor_gt 0.0264
_refine_ls_shift/su_max 0.001
_refine_ls_shift/su_mean 0.000
_refine_ls_structure_factor_coef Fsqd
_refine_ls_weighting_details 'calc w=1/[\s^2^(Fo^2^)+(0.0218P)^2^+3.8231P] where P=(Fo^2^+2Fc^2^)/3'
_refine_ls_weighting_scheme calc
_refine_ls_wR_factor_gt 0.0594
_refine_ls_wR_factor_ref 0.0639
_reflns_number_gt 5699
_reflns_number_total 6808
_reflns_threshold_expression >2sigma(I)
_cod_data_source_file c4cc04427d2.cif
_cod_data_source_block publication_text
_cod_original_sg_symbol_H-M P21/n
_cod_database_code 7115575

loop_
_symmetry_equiv_pos_as_xyz
'x, y, z'
'-x+1/2, y+1/2, -z+1/2'
'-x, -y, -z'
'x-1/2, -y-1/2, z-1/2'

loop_
_atom_site_label
_atom_site_type_symbol
_atom_site_fract_x
_atom_site_fract_y
_atom_site_fract_z
_atom_site_U_iso_or_equiv
_atom_site_adp_type
_atom_site_occupancy
_atom_site_symmetry_multiplicity
_atom_site_calc_flag
_atom_site_refinement_flags
Yb1 Yb 0.546072(9) 0.467285(10) 0.092767(7) 0.01687(5) Uani 1 1 d .
F1 F 0.40575(13) 0.52134(14) 0.02130(10) 0.0230(4) Uani 1 1 d .
O2 O 0.65105(17) 0.30383(18) 0.09316(12) 0.0259(5) Uani 1 1 d .
C18 C 0.6379(2) 0.7587(2) 0.08927(16) 0.0200(6) Uani 1 1 d .
O1 O 0.41739(18) 0.34940(18) 0.14198(13) 0.0280(5) Uani 1 1 d .
C7 C 0.5301(2) 0.4185(3) 0.31766(18) 0.0224(7) Uani 1 1 d .
H7 H 0.5661 0.3687 0.2901 0.027 Uiso 1 1 calc R
C1 C 0.6703(2) 0.5268(2) 0.21642(16) 0.0191(6) Uani 1 1 d .
H1 H 0.7064 0.4689 0.2407 0.023 Uiso 1 1 calc R
C37 C 0.6953(3) 0.2471(3) 0.15687(18) 0.0289(8) Uani 1 1 d .
H37A H 0.6810 0.1691 0.1525 0.035 Uiso 1 1 calc R
H37B H 0.6669 0.2744 0.2014 0.035 Uiso 1 1 calc R
C9 C 0.4381(2) 0.4546(3) 0.42214(18) 0.0257(7) Uani 1 1 d .
H9 H 0.4121 0.4311 0.4660 0.031 Uiso 1 1 calc R
C13 C 0.3533(2) 0.6899(3) 0.16684(18) 0.0246(7) Uani 1 1 d .
H13 H 0.3389 0.6154 0.1609 0.030 Uiso 1 1 calc R
C12 C 0.4553(2) 0.7239(3) 0.18038(16) 0.0192(6) Uani 1 1 d .
C24 C 0.8112(2) 0.5839(2) 0.13414(17) 0.0193(6) Uani 1 1 d .
C19 C 0.5597(2) 0.7840(3) 0.03535(17) 0.0234(7) Uani 1 1 d .
H19 H 0.5019 0.7375 0.0269 0.028 Uiso 1 1 calc R
C6 C 0.5171(2) 0.5245(2) 0.29261(16) 0.0181(6) Uani 1 1 d .
C29 C 0.8992(2) 0.5637(3) 0.18191(18) 0.0244(7) Uani 1 1 d .
H29 H 0.8920 0.5503 0.2319 0.029 Uiso 1 1 calc R
C31 C 0.3125(3) 0.1983(3) 0.16416(19) 0.0276(7) Uani 1 1 d .
H31A H 0.3121 0.1372 0.1297 0.033 Uiso 1 1 calc R
H31B H 0.2871 0.1731 0.2103 0.033 Uiso 1 1 calc R
C34 C 0.7219(3) 0.2831(3) 0.03828(19) 0.0360(9) Uani 1 1 d .
H34A H 0.7177 0.3409 0.0013 0.043 Uiso 1 1 calc R
H34B H 0.7054 0.2137 0.0136 0.043 Uiso 1 1 calc R
C26 C 0.9235(3) 0.6022(3) 0.03667(18) 0.0269(7) Uani 1 1 d .
H26 H 0.9316 0.6156 -0.0132 0.032 Uiso 1 1 calc R
C11 C 0.4613(2) 0.5942(3) 0.33417(17) 0.0205(6) Uani 1 1 d .
H11 H 0.4497 0.6662 0.3184 0.025 Uiso 1 1 calc R
C3 C 0.5448(2) 0.6501(2) 0.18169(16) 0.0173(6) Uani 1 1 d .
C15 C 0.2920(3) 0.8718(3) 0.17064(18) 0.0293(8) Uani 1 1 d .
H15 H 0.2366 0.9219 0.1669 0.035 Uiso 1 1 calc R
C16 C 0.3919(3) 0.9068(3) 0.18470(18) 0.0279(7) Uani 1 1 d .
H16 H 0.4058 0.9813 0.1909 0.033 Uiso 1 1 calc R
C25 C 0.8252(2) 0.6011(3) 0.06056(17) 0.0239(7) Uani 1 1 d .
H25 H 0.7667 0.6120 0.0266 0.029 Uiso 1 1 calc R
C4 C 0.6294(2) 0.6663(2) 0.13916(16) 0.0176(6) Uani 1 1 d .
C2 C 0.5707(2) 0.5628(2) 0.22991(16) 0.0179(6) Uani 1 1 d .
C5 C 0.7074(2) 0.5903(2) 0.16129(16) 0.0187(6) Uani 1 1 d .
C23 C 0.7229(2) 0.8282(3) 0.09861(18) 0.0243(7) Uani 1 1 d .
H23 H 0.7776 0.8121 0.1347 0.029 Uiso 1 1 calc R
C8 C 0.4919(2) 0.3846(3) 0.38132(18) 0.0254(7) Uani 1 1 d .
H8 H 0.5026 0.3125 0.3972 0.031 Uiso 1 1 calc R
C14 C 0.2725(3) 0.7632(3) 0.16194(18) 0.0300(8) Uani 1 1 d .
H14 H 0.2034 0.7386 0.1525 0.036 Uiso 1 1 calc R
C27 C 1.0098(3) 0.5840(3) 0.08469(19) 0.0268(7) Uani 1 1 d .
H27 H 1.0770 0.5859 0.0682 0.032 Uiso 1 1 calc R
C21 C 0.6495(3) 0.9443(3) 0.0043(2) 0.0324(9) Uani 1 1 d .
H4 H 0.6528 1.0076 -0.0242 0.039 Uiso 1 1 calc R
C22 C 0.7292(3) 0.9197(3) 0.0566(2) 0.0306(8) Uani 1 1 d .
H22 H 0.7878 0.9653 0.0635 0.037 Uiso 1 1 calc R
C33 C 0.3132(3) 0.3887(3) 0.1446(2) 0.0333(8) Uani 1 1 d .
H33A H 0.2962 0.4430 0.1061 0.040 Uiso 1 1 calc R
H33B H 0.3039 0.4212 0.1926 0.040 Uiso 1 1 calc R
C17 C 0.4729(2) 0.8336(3) 0.18988(17) 0.0231(7) Uani 1 1 d .
H17 H 0.5416 0.8589 0.2001 0.028 Uiso 1 1 calc R
C10 C 0.4225(2) 0.5593(3) 0.39834(18) 0.0243(7) Uani 1 1 d .
H10 H 0.3852 0.6079 0.4259 0.029 Uiso 1 1 calc R
C35 C 0.8284(3) 0.2795(4) 0.0786(2) 0.0435(10) Uani 1 1 d .
H35A H 0.8672 0.3462 0.0701 0.052 Uiso 1 1 calc R
H35B H 0.8681 0.2173 0.0626 0.052 Uiso 1 1 calc R
C28 C 0.9970(3) 0.5630(3) 0.1567(2) 0.0276(7) Uani 1 1 d .
H28 H 1.0557 0.5478 0.1896 0.033 Uiso 1 1 calc R
C36 C 0.8097(3) 0.2690(3) 0.1590(2) 0.0356(9) Uani 1 1 d .
H36A H 0.8502 0.2089 0.1823 0.043 Uiso 1 1 calc R
H36B H 0.8281 0.3361 0.1859 0.043 Uiso 1 1 calc R
C20 C 0.5655(3) 0.8769(3) -0.00627(18) 0.0300(8) Uani 1 1 d .
H20 H 0.5109 0.8939 -0.0422 0.036 Uiso 1 1 calc R
C32 C 0.2463(3) 0.2898(3) 0.1319(2) 0.0408(10) Uani 1 1 d .
H32A H 0.2278 0.2783 0.0792 0.049 Uiso 1 1 calc R
H32B H 0.1821 0.2966 0.1566 0.049 Uiso 1 1 calc R
C30 C 0.4203(3) 0.2459(3) 0.1776(2) 0.0332(8) Uani 1 1 d .
H30A H 0.4395 0.2542 0.2305 0.040 Uiso 1 1 calc R
H30B H 0.4717 0.1985 0.1572 0.040 Uiso 1 1 calc R

loop_
_atom_site_aniso_label
_atom_site_aniso_U_11
_atom_site_aniso_U_22
_atom_site_aniso_U_33
_atom_site_aniso_U_23
_atom_site_aniso_U_13
_atom_site_aniso_U_12
Yb1 0.01953(7) 0.01636(8) 0.01447(7) 0.00025(5) 0.00018(5) -0.00012(5)
F1 0.0223(9) 0.0284(11) 0.0182(9) 0.0029(8) 0.0018(7) 0.0014(8)
O2 0.0273(12) 0.0275(13) 0.0223(12) 0.0000(10) -0.0015(9) 0.0067(10)
C18 0.0230(16) 0.0195(16) 0.0175(15) -0.0018(12) 0.0023(12) 0.0030(12)
O1 0.0320(13) 0.0241(13) 0.0286(13) 0.0032(10) 0.0061(10) -0.0062(10)
C7 0.0233(16) 0.0185(17) 0.0247(17) -0.0024(13) -0.0027(13) 0.0021(13)
C1 0.0226(15) 0.0179(16) 0.0161(14) -0.0018(12) -0.0024(12) 0.0025(12)
C37 0.0338(19) 0.0252(19) 0.0275(18) 0.0060(15) 0.0015(15) 0.0065(15)
C9 0.0250(17) 0.033(2) 0.0185(16) 0.0068(14) -0.0018(13) -0.0064(14)
C13 0.0241(16) 0.0251(18) 0.0245(17) 0.0023(14) 0.0017(13) 0.0035(13)
C12 0.0229(15) 0.0214(17) 0.0127(14) 0.0018(12) -0.0015(12) 0.0028(12)
C24 0.0205(15) 0.0141(16) 0.0233(16) -0.0021(13) 0.0018(12) 0.0014(12)
C19 0.0249(16) 0.0260(18) 0.0189(16) -0.0005(13) 0.0003(13) 0.0043(13)
C6 0.0175(14) 0.0194(16) 0.0164(15) -0.0020(12) -0.0046(11) -0.0007(12)
C29 0.0240(16) 0.0254(18) 0.0235(17) -0.0011(14) 0.0001(13) 0.0012(13)
C31 0.0336(19) 0.0227(18) 0.0273(18) 0.0023(14) 0.0069(15) -0.0041(14)
C34 0.042(2) 0.043(2) 0.0235(18) -0.0032(16) 0.0038(16) 0.0177(18)
C26 0.0346(18) 0.0239(18) 0.0236(17) -0.0033(14) 0.0093(14) 0.0029(14)
C11 0.0219(15) 0.0197(16) 0.0195(15) 0.0008(13) -0.0009(12) 0.0014(13)
C3 0.0197(14) 0.0157(15) 0.0158(14) -0.0024(12) -0.0019(11) 0.0013(12)
C15 0.0319(18) 0.033(2) 0.0229(17) 0.0005(15) 0.0012(14) 0.0169(15)
C16 0.0370(19) 0.0217(18) 0.0241(17) -0.0016(14) -0.0021(14) 0.0098(15)
C25 0.0256(16) 0.0242(18) 0.0214(16) -0.0019(14) -0.0002(13) 0.0016(14)
C4 0.0196(15) 0.0159(15) 0.0169(15) -0.0026(12) -0.0006(12) 0.0003(12)
C2 0.0185(15) 0.0194(16) 0.0149(14) -0.0024(12) -0.0030(12) 0.0012(11)
C5 0.0185(14) 0.0181(16) 0.0192(15) -0.0026(12) -0.0003(12) 0.0009(12)
C23 0.0250(16) 0.0230(18) 0.0246(17) 0.0023(14) 0.0007(13) 0.0008(13)
C8 0.0251(16) 0.0227(18) 0.0273(18) 0.0074(14) -0.0041(14) -0.0016(13)
C14 0.0208(16) 0.044(2) 0.0248(18) 0.0004(16) 0.0026(14) 0.0062(15)
C27 0.0240(16) 0.0256(19) 0.0320(19) -0.0054(15) 0.0099(14) 0.0012(14)
C21 0.050(2) 0.0209(19) 0.0285(19) 0.0084(14) 0.0145(17) 0.0075(15)
C22 0.0310(18) 0.0228(19) 0.039(2) 0.0002(16) 0.0080(16) -0.0023(14)
C33 0.036(2) 0.0254(19) 0.041(2) 0.0034(16) 0.0151(17) -0.0039(15)
C17 0.0251(16) 0.0242(18) 0.0195(16) -0.0006(13) -0.0012(13) 0.0024(13)
C10 0.0216(15) 0.0318(19) 0.0194(16) -0.0016(13) 0.0002(13) -0.0009(13)
C35 0.033(2) 0.057(3) 0.041(2) -0.002(2) 0.0088(18) 0.0104(19)
C28 0.0205(16) 0.0284(19) 0.0329(19) -0.0012(15) -0.0025(14) 0.0046(13)
C36 0.033(2) 0.037(2) 0.036(2) 0.0056(17) -0.0055(16) 0.0079(16)
C20 0.041(2) 0.031(2) 0.0178(16) 0.0029(14) 0.0000(14) 0.0114(16)
C32 0.033(2) 0.030(2) 0.058(3) 0.0138(19) -0.0003(18) -0.0068(16)
C30 0.041(2) 0.026(2) 0.0303(19) 0.0071(16) -0.0034(16) -0.0083(16)

loop_
_atom_type_symbol
_atom_type_description
_atom_type_scat_dispersion_real
_atom_type_scat_dispersion_imag
_atom_type_scat_source
C C 0.0033 0.0016 'International Tables Vol C Tables 4.2.6.8 and 6.1.1.4'
H H 0.0000 0.0000 'International Tables Vol C Tables 4.2.6.8 and 6.1.1.4'
O O 0.0106 0.0060 'International Tables Vol C Tables 4.2.6.8 and 6.1.1.4'
Yb Yb -0.3850 5.5486 'International Tables Vol C Tables 4.2.6.8 and 6.1.1.4'
F F 0.0171 0.0103 'International Tables Vol C Tables 4.2.6.8 and 6.1.1.4'

loop_
_geom_angle_atom_site_label_1
_geom_angle_atom_site_label_2
_geom_angle_atom_site_label_3
_geom_angle
_geom_angle_site_symmetry_1
_geom_angle_site_symmetry_3
F1 Yb1 F1 73.34(7) 3_665 .
F1 Yb1 O2 81.59(7) 3_665 .
F1 Yb1 O2 132.12(7) . .
F1 Yb1 O1 129.59(7) 3_665 .
F1 Yb1 O1 81.52(7) . .
O2 Yb1 O1 84.27(8) . .
F1 Yb1 C1 124.12(8) 3_665 .
F1 Yb1 C1 141.39(8) . .
O2 Yb1 C1 86.35(8) . .
O1 Yb1 C1 102.77(8) . .
F1 Yb1 C2 143.29(8) 3_665 .
F1 Yb1 C2 115.11(8) . .
O2 Yb1 C2 109.45(8) . .
O1 Yb1 C2 86.93(8) . .
C1 Yb1 C2 29.42(8) . .
F1 Yb1 C5 97.31(8) 3_665 .
F1 Yb1 C5 129.31(8) . .
O2 Yb1 C5 93.34(8) . .
O1 Yb1 C5 131.72(8) . .
C1 Yb1 C5 29.21(9) . .
C2 Yb1 C5 48.52(8) . .
F1 Yb1 C3 120.76(8) 3_665 .
F1 Yb1 C3 93.03(7) . .
O2 Yb1 C3 134.78(8) . .
O1 Yb1 C3 103.22(8) . .
C1 Yb1 C3 48.43(9) . .
C2 Yb1 C3 29.53(9) . .
C5 Yb1 C3 48.49(8) . .
F1 Yb1 C4 95.57(8) 3_665 .
F1 Yb1 C4 100.64(8) . .
O2 Yb1 C4 122.19(8) . .
O1 Yb1 C4 132.15(8) . .
C1 Yb1 C4 48.20(9) . .
C2 Yb1 C4 48.47(9) . .
C5 Yb1 C4 29.32(8) . .
C3 Yb1 C4 29.33(8) . .
F1 Yb1 Yb1 36.70(4) 3_665 3_665
F1 Yb1 Yb1 36.64(4) . 3_665
O2 Yb1 Yb1 109.10(5) . 3_665
O1 Yb1 Yb1 107.76(6) . 3_665
C1 Yb1 Yb1 146.82(6) . 3_665
C2 Yb1 Yb1 139.83(6) . 3_665
C5 Yb1 Yb1 118.32(6) . 3_665
C3 Yb1 Yb1 110.58(6) . 3_665
C4 Yb1 Yb1 100.12(6) . 3_665
Yb1 F1 Yb1 106.66(7) 3_665 .
C37 O2 C34 104.4(2) . .
C37 O2 Yb1 126.10(19) . .
C34 O2 Yb1 122.3(2) . .
C19 C18 C23 117.7(3) . .
C19 C18 C4 121.9(3) . .
C23 C18 C4 120.3(3) . .
C33 O1 C30 105.9(2) . .
C33 O1 Yb1 118.73(19) . .
C30 O1 Yb1 135.1(2) . .
C8 C7 C6 121.7(3) . .
C8 C7 H7 119.2 . .
C6 C7 H7 119.2 . .
C5 C1 C2 109.1(3) . .
C5 C1 Yb1 76.60(18) . .
C2 C1 Yb1 75.79(17) . .
C5 C1 H1 125.4 . .
C2 C1 H1 125.4 . .
Yb1 C1 H1 114.3 . .
O2 C37 C36 104.6(3) . .
O2 C37 H37A 110.8 . .
C36 C37 H37A 110.8 . .
O2 C37 H37B 110.8 . .
C36 C37 H37B 110.8 . .
H37A C37 H37B 108.9 . .
C8 C9 C10 119.2(3) . .
C8 C9 H9 120.4 . .
C10 C9 H9 120.4 . .
C14 C13 C12 120.9(3) . .
C14 C13 H13 119.5 . .
C12 C13 H13 119.5 . .
C13 C12 C17 117.6(3) . .
C13 C12 C3 123.2(3) . .
C17 C12 C3 119.1(3) . .
C25 C24 C29 117.8(3) . .
C25 C24 C5 121.3(3) . .
C29 C24 C5 120.9(3) . .
C18 C19 C20 120.6(3) . .
C18 C19 H19 119.7 . .
C20 C19 H19 119.7 . .
C11 C6 C7 117.1(3) . .
C11 C6 C2 122.0(3) . .
C7 C6 C2 120.6(3) . .
C28 C29 C24 120.6(3) . .
C28 C29 H29 119.7 . .
C24 C29 H29 119.7 . .
C32 C31 C30 104.7(3) . .
C32 C31 H31A 110.8 . .
C30 C31 H31A 110.8 . .
C32 C31 H31B 110.8 . .
C30 C31 H31B 110.8 . .
H31A C31 H31B 108.9 . .
O2 C34 C35 105.8(3) . .
O2 C34 H34A 110.6 . .
C35 C34 H34A 110.6 . .
O2 C34 H34B 110.6 . .
C35 C34 H34B 110.6 . .
H34A C34 H34B 108.7 . .
C27 C26 C25 120.8(3) . .
C27 C26 H26 119.6 . .
C25 C26 H26 119.6 . .
C10 C11 C6 121.0(3) . .
C10 C11 H11 119.5 . .
C6 C11 H11 119.5 . .
C4 C3 C2 107.5(3) . .
C4 C3 C12 123.2(3) . .
C2 C3 C12 128.7(3) . .
C4 C3 Yb1 75.37(17) . .
C2 C3 Yb1 74.49(17) . .
C12 C3 Yb1 122.64(19) . .
C16 C15 C14 119.5(3) . .
C16 C15 H15 120.2 . .
C14 C15 H15 120.2 . .
C15 C16 C17 120.2(3) . .
C15 C16 H16 119.9 . .
C17 C16 H16 119.9 . .
C26 C25 C24 120.8(3) . .
C26 C25 H25 119.6 . .
C24 C25 H25 119.6 . .
C5 C4 C3 108.3(3) . .
C5 C4 C18 127.2(3) . .
C3 C4 C18 123.8(3) . .
C5 C4 Yb1 75.25(17) . .
C3 C4 Yb1 75.30(17) . .
C18 C4 Yb1 122.9(2) . .
C1 C2 C3 107.5(3) . .
C1 C2 C6 122.5(3) . .
C3 C2 C6 129.1(3) . .
C1 C2 Yb1 74.78(17) . .
C3 C2 Yb1 75.98(17) . .
C6 C2 Yb1 123.2(2) . .
C1 C5 C4 107.4(3) . .
C1 C5 C24 126.6(3) . .
C4 C5 C24 125.9(3) . .
C1 C5 Yb1 74.19(17) . .
C4 C5 Yb1 75.43(17) . .
C24 C5 Yb1 119.0(2) . .
C22 C23 C18 121.6(3) . .
C22 C23 H23 119.2 . .
C18 C23 H23 119.2 . .
C7 C8 C9 120.6(3) . .
C7 C8 H8 119.7 . .
C9 C8 H8 119.7 . .
C15 C14 C13 120.4(3) . .
C15 C14 H14 119.8 . .
C13 C14 H14 119.8 . .
C28 C27 C26 119.1(3) . .
C28 C27 H27 120.4 . .
C26 C27 H27 120.4 . .
C20 C21 C22 119.8(3) . .
C20 C21 H4 120.1 . .
C22 C21 H4 120.1 . .
C21 C22 C23 119.6(3) . .
C21 C22 H22 120.2 . .
C23 C22 H22 120.2 . .
O1 C33 C32 104.3(3) . .
O1 C33 H33A 110.9 . .
C32 C33 H33A 110.9 . .
O1 C33 H33B 110.9 . .
C32 C33 H33B 110.9 . .
H33A C33 H33B 108.9 . .
C16 C17 C12 121.3(3) . .
C16 C17 H17 119.3 . .
C12 C17 H17 119.3 . .
C9 C10 C11 120.5(3) . .
C9 C10 H10 119.7 . .
C11 C10 H10 119.7 . .
C34 C35 C36 105.1(3) . .
C34 C35 H35A 110.7 . .
C36 C35 H35A 110.7 . .
C34 C35 H35B 110.7 . .
C36 C35 H35B 110.7 . .
H35A C35 H35B 108.8 . .
C27 C28 C29 120.9(3) . .
C27 C28 H28 119.5 . .
C29 C28 H28 119.5 . .
C37 C36 C35 103.4(3) . .
C37 C36 H36A 111.1 . .
C35 C36 H36A 111.1 . .
C37 C36 H36B 111.1 . .
C35 C36 H36B 111.1 . .
H36A C36 H36B 109.0 . .
C21 C20 C19 120.6(3) . .
C21 C20 H20 119.7 . .
C19 C20 H20 119.7 . .
C33 C32 C31 104.6(3) . .
C33 C32 H32A 110.8 . .
C31 C32 H32A 110.8 . .
C33 C32 H32B 110.8 . .
C31 C32 H32B 110.8 . .
H32A C32 H32B 108.9 . .
O1 C30 C31 106.6(3) . .
O1 C30 H30A 110.4 . .
C31 C30 H30A 110.4 . .
O1 C30 H30B 110.4 . .
C31 C30 H30B 110.4 . .
H30A C30 H30B 108.6 . .

loop_
_geom_bond_atom_site_label_1
_geom_bond_atom_site_label_2
_geom_bond_distance
_geom_bond_site_symmetry_2
Yb1 F1 2.2515(17) 3_665
Yb1 F1 2.2546(18) .
Yb1 O2 2.449(2) .
Yb1 O1 2.458(2) .
Yb1 C1 2.773(3) .
Yb1 C2 2.786(3) .
Yb1 C5 2.804(3) .
Yb1 C3 2.805(3) .
Yb1 C4 2.806(3) .
Yb1 Yb1 3.6143(3) 3_665
F1 Yb1 2.2515(17) 3_665
O2 C37 1.445(4) .
O2 C34 1.450(4) .
C18 C19 1.393(4) .
C18 C23 1.401(4) .
C18 C4 1.483(4) .
O1 C33 1.445(4) .
O1 C30 1.446(4) .
C7 C8 1.381(4) .
C7 C6 1.404(4) .
C7 H7 0.9500 .
C1 C5 1.407(4) .
C1 C2 1.412(4) .
C1 H1 0.9500 .
C37 C36 1.508(5) .
C37 H37A 0.9900 .
C37 H37B 0.9900 .
C9 C8 1.381(5) .
C9 C10 1.385(5) .
C9 H9 0.9500 .
C13 C14 1.388(4) .
C13 C12 1.392(4) .
C13 H13 0.9500 .
C12 C17 1.393(4) .
C12 C3 1.481(4) .
C24 C25 1.401(4) .
C24 C29 1.402(4) .
C24 C5 1.481(4) .
C19 C20 1.394(5) .
C19 H19 0.9500 .
C6 C11 1.402(4) .
C6 C2 1.480(4) .
C29 C28 1.392(4) .
C29 H29 0.9500 .
C31 C32 1.516(5) .
C31 C30 1.521(5) .
C31 H31A 0.9900 .
C31 H31B 0.9900 .
C34 C35 1.513(5) .
C34 H34A 0.9900 .
C34 H34B 0.9900 .
C26 C27 1.384(5) .
C26 C25 1.388(4) .
C26 H26 0.9500 .
C11 C10 1.396(4) .
C11 H11 0.9500 .
C3 C4 1.421(4) .
C3 C2 1.425(4) .
C15 C16 1.372(5) .
C15 C14 1.382(5) .
C15 H15 0.9500 .
C16 C17 1.388(4) .
C16 H16 0.9500 .
C25 H25 0.9500 .
C4 C5 1.420(4) .
C23 C22 1.384(5) .
C23 H23 0.9500 .
C8 H8 0.9500 .
C14 H14 0.9500 .
C27 C28 1.377(5) .
C27 H27 0.9500 .
C21 C20 1.377(5) .
C21 C22 1.384(5) .
C21 H4 0.9500 .
C22 H22 0.9500 .
C33 C32 1.513(5) .
C33 H33A 0.9900 .
C33 H33B 0.9900 .
C17 H17 0.9500 .
C10 H10 0.9500 .
C35 C36 1.529(5) .
C35 H35A 0.9900 .
C35 H35B 0.9900 .
C28 H28 0.9500 .
C36 H36A 0.9900 .
C36 H36B 0.9900 .
C20 H20 0.9500 .
C32 H32A 0.9900 .
C32 H32B 0.9900 .
C30 H30A 0.9900 .
C30 H30B 0.9900 .
